data_7214275
loop_
_publ_author_name
'Bhattacharya, Suman'
'Saha, Binoy K.'

_publ_section_title
;
 Steric guided anomalous thermal expansion in a dimorphic organic system
;
_journal_issue 12
_journal_name_full CrystEngComm
_journal_page_first 2340
_journal_paper_doi 10.1039/c3ce41869c
_journal_volume 16
_journal_year 2014
_chemical_formula_moiety 'C17 H22 N2'
_chemical_formula_sum 'C17 H22 N2'
_chemical_formula_weight 254.37
_chemical_name_common MBDA-Form-II
_chemical_name_systematic
;
4,4'-Methylene-bis(2,6-dimethylaniline)
;
_space_group_crystal_system monoclinic
_space_group_IT_number 15
_space_group_name_Hall '-C 2yc'
_space_group_name_H-M_alt 'C 1 2/c 1'
_symmetry_space_group_name_Hall '-C 2yc'
_symmetry_space_group_name_H-M 'C 1 2/c 1'
_atom_sites_solution_hydrogens geom
_atom_sites_solution_primary direct
_atom_sites_solution_secondary difmap
_audit_creation_date 2013-06-22
_audit_creation_method
;
  Olex2 1.2
  (compiled Apr  9 2013 14:06:00, GUI svn.r4458)
;
_cell_angle_alpha 90.00
_cell_angle_beta 133.571(4)
_cell_angle_gamma 90.00
_cell_formula_units_Z 4
_cell_length_a 17.9670(12)
_cell_length_b 7.9756(6)
_cell_length_c 14.0251(8)
_cell_measurement_reflns_used 1110
_cell_measurement_temperature 148(2)
_cell_measurement_theta_max 29.1474
_cell_measurement_theta_min 4.1545
_cell_volume 1456.12(19)
_computing_cell_refinement
;
CrysAlisPro, Agilent Technologies,
Version 1.171.36.21 (release 14-08-2012 CrysAlis171 .NET)
(compiled Sep 14 2012,17:21:16)
;
_computing_data_collection
;
CrysAlisPro, Agilent Technologies,
Version 1.171.36.21 (release 14-08-2012 CrysAlis171 .NET)
(compiled Sep 14 2012,17:21:16)
;
_computing_data_reduction
;
CrysAlisPro, Agilent Technologies,
Version 1.171.36.21 (release 14-08-2012 CrysAlis171 .NET)
(compiled Sep 14 2012,17:21:16)
;
_computing_molecular_graphics
;
O. V. Dolomanov, L. J. Bourhis, R. J. Gildea, J. A. K. Howard and H. Puschmann,
OLEX2: a complete structure solution, refinement and analysis program.
J. Appl. Cryst. (2009). 42, 339-341.
;
_computing_publication_material
;
O. V. Dolomanov, L. J. Bourhis, R. J. Gildea, J. A. K. Howard and H. Puschmann,
OLEX2: a complete structure solution, refinement and analysis program.
J. Appl. Cryst. (2009). 42, 339-341.
;
_computing_structure_refinement
;
SHELXL, G.M. Sheldrick, Acta Cryst.
(2008). A64, 112-122
;
_computing_structure_solution
;
SHELXS, G.M. Sheldrick, Acta Cryst.
(2008). A64, 112-122
;
_diffrn_ambient_temperature 148(2)
_diffrn_detector_area_resol_mean 15.9821
_diffrn_measured_fraction_theta_full 0.993
_diffrn_measured_fraction_theta_max 0.849
_diffrn_measurement_device_type 'Mo K\a'
_diffrn_measurement_method '\w scans'
_diffrn_radiation_monochromator graphite
_diffrn_radiation_type MoK\a
_diffrn_radiation_wavelength 0.71073
_diffrn_reflns_av_R_equivalents 0.0202
_diffrn_reflns_av_unetI/netI 0.0320
_diffrn_reflns_limit_h_max 23
_diffrn_reflns_limit_h_min -23
_diffrn_reflns_limit_k_max 8
_diffrn_reflns_limit_k_min -10
_diffrn_reflns_limit_l_max 14
_diffrn_reflns_limit_l_min -17
_diffrn_reflns_number 3641
_diffrn_reflns_theta_full 25.00
_diffrn_reflns_theta_max 29.21
_diffrn_reflns_theta_min 4.16
_diffrn_source 'fine-focus sealed tube'
_diffrn_standards_number 3828
_exptl_absorpt_coefficient_mu 0.068
_exptl_absorpt_correction_T_max 1.00000
_exptl_absorpt_correction_T_min 0.78040
_exptl_absorpt_correction_type multi-scan
_exptl_absorpt_process_details
;
CrysAlisPro, Agilent Technologies,
Version 1.171.36.21 (release 14-08-2012 CrysAlis171 .NET)
(compiled Sep 14 2012,17:21:16)
Empirical absorption correction using spherical harmonics,
 implemented in SCALE3 ABSPACK scaling algorithm.
;
_exptl_crystal_colour brown
_exptl_crystal_colour_primary brown
_exptl_crystal_density_diffrn 1.160
_exptl_crystal_density_method 'not measured'
_exptl_crystal_description block
_exptl_crystal_F_000 552
_exptl_crystal_size_max 0.45
_exptl_crystal_size_mid 0.34
_exptl_crystal_size_min 0.3
_refine_diff_density_max 0.189
_refine_diff_density_min -0.173
_refine_diff_density_rms 0.035
_refine_ls_extinction_method none
_refine_ls_goodness_of_fit_ref 1.041
_refine_ls_hydrogen_treatment mixed
_refine_ls_matrix_type full
_refine_ls_number_parameters 97
_refine_ls_number_reflns 1675
_refine_ls_number_restraints 0
_refine_ls_restrained_S_all 1.041
_refine_ls_R_factor_all 0.0616
_refine_ls_R_factor_gt 0.0426
_refine_ls_shift/su_max 0.000
_refine_ls_shift/su_mean 0.000
_refine_ls_structure_factor_coef Fsqd
_refine_ls_weighting_details 'calc w=1/[\s^2^(Fo^2^)+(0.0458P)^2^+0.6205P] where P=(Fo^2^+2Fc^2^)/3'
_refine_ls_weighting_scheme calc
_refine_ls_wR_factor_gt 0.1009
_refine_ls_wR_factor_ref 0.1115
_reflns_number_gt 1269
_reflns_number_total 1675
_reflns_threshold_expression >2sigma(I)
_cod_data_source_file c3ce41869c3.cif
_cod_data_source_block MBDA-Form-II-148
_cod_original_cell_volume 1456.11(17)
_cod_database_code 7214275

loop_
_space_group_symop_id
_space_group_symop_operation_xyz
1 'x, y, z'
2 '-x, y, -z+1/2'
3 'x+1/2, y+1/2, z'
4 '-x+1/2, y+1/2, -z+1/2'
5 '-x, -y, -z'
6 'x, -y, z-1/2'
7 '-x+1/2, -y+1/2, -z'
8 'x+1/2, -y+1/2, z-1/2'

loop_
_atom_site_label
_atom_site_type_symbol
_atom_site_fract_x
_atom_site_fract_y
_atom_site_fract_z
_atom_site_U_iso_or_equiv
_atom_site_adp_type
_atom_site_occupancy
_atom_site_symmetry_multiplicity
_atom_site_calc_flag
_atom_site_refinement_flags
C9 C 0.0000 0.1469(2) 0.2500 0.0277(4) Uani 1 2 d S
H9A H 0.0288 0.2200 0.3258 0.033 Uiso 0.50 1 calc PR
H9B H -0.0288 0.2200 0.1742 0.033 Uiso 0.50 1 calc PR
C5 C 0.18336(9) 0.03645(15) 0.40997(12) 0.0267(3) Uani 1 1 d .
H5 H 0.1972 0.1030 0.4769 0.032 Uiso 1 1 calc R
C2 C 0.14262(9) -0.15993(16) 0.21491(12) 0.0263(3) Uani 1 1 d .
C4 C 0.08567(9) 0.04194(15) 0.28351(12) 0.0244(3) Uani 1 1 d .
C3 C 0.06810(9) -0.05669(15) 0.18810(12) 0.0250(3) Uani 1 1 d .
H3 H 0.0022 -0.0532 0.1008 0.030 Uiso 1 1 calc R
C1 C 0.24066(9) -0.16205(16) 0.34329(12) 0.0277(3) Uani 1 1 d .
C6 C 0.26157(9) -0.06329(16) 0.44187(12) 0.0279(3) Uani 1 1 d .
N1 N 0.31886(10) -0.25885(18) 0.37206(16) 0.0421(3) Uani 1 1 d .
C8 C 0.11878(11) -0.27216(19) 0.11066(13) 0.0378(4) Uani 1 1 d .
H8A H 0.1255 -0.3896 0.1362 0.057 Uiso 1 1 calc R
H8B H 0.1669 -0.2488 0.1011 0.057 Uiso 1 1 calc R
H8C H 0.0484 -0.2513 0.0268 0.057 Uiso 1 1 calc R
C7 C 0.36683(10) -0.06594(19) 0.57960(13) 0.0374(3) Uani 1 1 d .
H7A H 0.4179 -0.0291 0.5779 0.056 Uiso 1 1 calc R
H7B H 0.3830 -0.1802 0.6148 0.056 Uiso 1 1 calc R
H7C H 0.3680 0.0097 0.6357 0.056 Uiso 1 1 calc R
H1A H 0.2997(15) -0.342(3) 0.313(2) 0.074(6) Uiso 1 1 d .
H1B H 0.3689(15) -0.283(2) 0.455(2) 0.059(6) Uiso 1 1 d .

loop_
_atom_site_aniso_label
_atom_site_aniso_U_11
_atom_site_aniso_U_22
_atom_site_aniso_U_33
_atom_site_aniso_U_23
_atom_site_aniso_U_13
_atom_site_aniso_U_12
C9 0.0334(9) 0.0206(9) 0.0362(9) 0.000 0.0267(8) 0.000
C5 0.0318(6) 0.0236(6) 0.0297(6) -0.0040(5) 0.0231(6) -0.0080(5)
C2 0.0311(6) 0.0249(6) 0.0305(6) 0.0021(5) 0.0242(6) -0.0002(5)
C4 0.0277(6) 0.0209(6) 0.0313(6) 0.0001(5) 0.0229(5) -0.0032(5)
C3 0.0257(6) 0.0250(6) 0.0263(6) 0.0009(5) 0.0187(5) -0.0020(5)
C1 0.0280(6) 0.0254(7) 0.0359(7) 0.0049(6) 0.0243(6) 0.0008(5)
C6 0.0258(6) 0.0267(7) 0.0297(6) 0.0030(5) 0.0185(5) -0.0050(5)
N1 0.0335(7) 0.0450(8) 0.0483(8) 0.0054(7) 0.0284(6) 0.0099(6)
C8 0.0438(8) 0.0410(8) 0.0381(7) -0.0020(7) 0.0318(7) 0.0049(6)
C7 0.0293(7) 0.0373(8) 0.0333(7) 0.0039(6) 0.0169(6) -0.0067(6)

loop_
_atom_type_symbol
_atom_type_description
_atom_type_scat_dispersion_real
_atom_type_scat_dispersion_imag
_atom_type_scat_source
C C 0.0033 0.0016 'International Tables Vol C Tables 4.2.6.8 and 6.1.1.4'
H H 0.0000 0.0000 'International Tables Vol C Tables 4.2.6.8 and 6.1.1.4'
N N 0.0061 0.0033 'International Tables Vol C Tables 4.2.6.8 and 6.1.1.4'

loop_
_geom_angle_atom_site_label_1
_geom_angle_atom_site_label_2
_geom_angle_atom_site_label_3
_geom_angle
_geom_angle_site_symmetry_1
H9A C9 H9B 107.8 .
C4 C9 H9A 109.0 2
C4 C9 H9A 109.0 .
C4 C9 H9B 109.0 2
C4 C9 H9B 109.0 .
C4 C9 C4 112.91(14) 2
C4 C5 H5 118.9 .
C4 C5 C6 122.29(11) .
C6 C5 H5 118.9 .
C3 C2 C1 118.60(11) .
C3 C2 C8 121.06(11) .
C1 C2 C8 120.31(11) .
C5 C4 C9 122.15(10) .
C3 C4 C9 120.45(10) .
C3 C4 C5 117.38(11) .
C2 C3 C4 122.70(11) .
C2 C3 H3 118.6 .
C4 C3 H3 118.6 .
C6 C1 C2 120.36(11) .
N1 C1 C2 119.99(12) .
N1 C1 C6 119.62(12) .
C5 C6 C1 118.67(11) .
C5 C6 C7 121.09(12) .
C1 C6 C7 120.24(12) .
C1 N1 H1A 117.4(12) .
C1 N1 H1B 114.3(12) .
H1A N1 H1B 116.7(18) .
C2 C8 H8A 109.5 .
C2 C8 H8B 109.5 .
C2 C8 H8C 109.5 .
H8A C8 H8B 109.5 .
H8A C8 H8C 109.5 .
H8B C8 H8C 109.5 .
C6 C7 H7A 109.5 .
C6 C7 H7B 109.5 .
C6 C7 H7C 109.5 .
H7A C7 H7B 109.5 .
H7A C7 H7C 109.5 .
H7B C7 H7C 109.5 .

loop_
_geom_bond_atom_site_label_1
_geom_bond_atom_site_label_2
_geom_bond_distance
_geom_bond_site_symmetry_2
C9 H9A 0.9900 .
C9 H9B 0.9900 .
C9 C4 1.5144(15) 2
C9 C4 1.5144(15) .
C5 H5 0.9500 .
C5 C4 1.3918(17) .
C5 C6 1.3930(17) .
C2 C3 1.3850(16) .
C2 C1 1.4046(17) .
C2 C8 1.5029(18) .
C4 C3 1.3880(17) .
C3 H3 0.9500 .
C1 C6 1.3990(18) .
C1 N1 1.3970(16) .
C6 C7 1.5075(17) .
N1 H1A 0.93(2) .
N1 H1B 0.87(2) .
C8 H8A 0.9800 .
C8 H8B 0.9800 .
C8 H8C 0.9800 .
C7 H7A 0.9800 .
C7 H7B 0.9800 .
C7 H7C 0.9800 .

loop_
_geom_torsion_atom_site_label_1
_geom_torsion_atom_site_label_2
_geom_torsion_atom_site_label_3
_geom_torsion_atom_site_label_4
_geom_torsion
_geom_torsion_site_symmetry_1
C9 C4 C3 C2 -177.36(11) .
C5 C4 C3 C2 1.05(17) .
C2 C1 C6 C5 0.06(17) .
C2 C1 C6 C7 179.95(11) .
C4 C9 C4 C5 -111.85(11) 2
C4 C9 C4 C3 66.49(10) 2
C4 C5 C6 C1 -0.45(17) .
C4 C5 C6 C7 179.67(11) .
C3 C2 C1 C6 0.85(17) .
C3 C2 C1 N1 -177.02(11) .
C1 C2 C3 C4 -1.43(18) .
C6 C5 C4 C9 178.30(11) .
C6 C5 C4 C3 -0.09(17) .
N1 C1 C6 C5 177.93(11) .
N1 C1 C6 C7 -2.18(18) .
C8 C2 C3 C4 176.48(12) .
C8 C2 C1 C6 -177.09(12) .
C8 C2 C1 N1 5.04(18) .
